data_2239898
loop_
_publ_author_name
'Saravanan, Natarajan'
'Selvam, Parasuraman'

_publ_section_title
;
 Crystal structure of
 bis(acetato-\k<i>O</i>)diaqua(2,2'-bipyridine-\k^2^<i>N</i>,<i>N</i>')manganese(II)
;
_journal_coeditor_code GW2147
_journal_issue 9
_journal_name_full 'Acta Crystallographica Section E'
_journal_page_first m326
_journal_page_last m327
_journal_paper_doi 10.1107/S1600536814017814
_journal_volume 70
_journal_year 2014
_chemical_formula_iupac '[Mn (C2 H3 O2)2 (C10 H8 N2) (H2 O)2]'
_chemical_formula_moiety 'C14 H18 Mn N2 O6'
_chemical_formula_sum 'C14 H18 Mn N2 O6'
_chemical_formula_weight 365.24
_chemical_name_systematic Bis(acetato-\k<i>O</i>)diaqua(2,2'-bipyridine-\k^2^<i>N</i>,<i>N</i>')manganese(II)
_space_group_crystal_system monoclinic
_space_group_IT_number 14
_space_group_name_Hall '-P 2yn'
_space_group_name_H-M_alt 'P 1 21/n 1'
_symmetry_space_group_name_Hall '-P 2yn'
_symmetry_space_group_name_H-M 'P 1 21/n 1'
_audit_creation_method SHELXL-97
_cell_angle_alpha 90
_cell_angle_beta 98.926(2)
_cell_angle_gamma 90
_cell_formula_units_Z 4
_cell_length_a 12.8494(8)
_cell_length_b 8.1434(5)
_cell_length_c 15.5918(10)
_cell_measurement_reflns_used 6258
_cell_measurement_temperature 296(2)
_cell_measurement_theta_max 28.19
_cell_measurement_theta_min 2.23
_cell_volume 1611.73(18)
_computing_cell_refinement 'SAINT-Plus (Bruker, 2004)'
_computing_data_collection 'APEX2 (Bruker, 2004)'
_computing_data_reduction 'SAINT-Plus (Bruker, 2004)'
_computing_molecular_graphics 'SHELXTL (Sheldrick 2008)'
_computing_publication_material 'SHELXTL (Sheldrick 2008)'
_computing_structure_refinement 'SHELXL2013 (Sheldrick, 2008)'
_computing_structure_solution 'SHELXS97 (Sheldrick 2008)'
_diffrn_ambient_temperature 296(2)
_diffrn_measured_fraction_theta_full 0.995
_diffrn_measured_fraction_theta_max 0.995
_diffrn_measurement_device_type 'Bruker APEXII CCD'
_diffrn_measurement_method '\f and \w scans'
_diffrn_radiation_type MoK\a
_diffrn_radiation_wavelength 0.71073
_diffrn_reflns_av_R_equivalents 0.0230
_diffrn_reflns_limit_h_max 15
_diffrn_reflns_limit_h_min -15
_diffrn_reflns_limit_k_max 8
_diffrn_reflns_limit_k_min -9
_diffrn_reflns_limit_l_max 18
_diffrn_reflns_limit_l_min -18
_diffrn_reflns_number 11092
_diffrn_reflns_theta_full 25.242
_diffrn_reflns_theta_max 25.000
_diffrn_reflns_theta_min 1.914
_exptl_absorpt_coefficient_mu 0.850
_exptl_absorpt_correction_T_max 0.873
_exptl_absorpt_correction_T_min 0.775
_exptl_absorpt_correction_type multi-scan
_exptl_absorpt_process_details '(SADABS; Bruker, 2004)'
_exptl_crystal_colour brown
_exptl_crystal_density_diffrn 1.505
_exptl_crystal_description Rectangular
_exptl_crystal_F_000 756
_exptl_crystal_size_max 0.300
_exptl_crystal_size_mid 0.250
_exptl_crystal_size_min 0.160
_refine_diff_density_max 0.264
_refine_diff_density_min -0.210
_refine_ls_extinction_method none
_refine_ls_goodness_of_fit_ref 1.058
_refine_ls_hydrogen_treatment mixed
_refine_ls_matrix_type full
_refine_ls_number_parameters 226
_refine_ls_number_reflns 2820
_refine_ls_number_restraints 0
_refine_ls_restrained_S_all 1.058
_refine_ls_R_factor_all 0.0349
_refine_ls_R_factor_gt 0.0285
_refine_ls_shift/su_max 0.001
_refine_ls_shift/su_mean 0.000
_refine_ls_structure_factor_coef Fsqd
_refine_ls_weighting_details 'w=1/[\s^2^(Fo^2^)+(0.0349P)^2^+0.7672P] where P=(Fo^2^+2Fc^2^)/3'
_refine_ls_weighting_scheme calc
_refine_ls_wR_factor_gt 0.0706
_refine_ls_wR_factor_ref 0.0756
_reflns_number_gt 2469
_reflns_number_total 2820
_reflns_threshold_expression I>2\s(I)
_cod_data_source_file gw2147sup1.cif
_cod_data_source_block I
_cod_database_code 2239898
_cod_database_fobs_code 2239898
_shelx_space_group_comment
;
The symmetry employed for this shelxl refinement is uniquely defined
by the following loop, which should always be used as a source of
symmetry information in preference to the above space-group names.
They are only intended as comments.
;
_shelx_estimated_absorpt_t_min 0.784
_shelx_estimated_absorpt_t_max 0.876
_shelxl_version_number .2013

loop_
_space_group_symop_operation_xyz
'x, y, z'
'-x+1/2, y+1/2, -z+1/2'
'-x, -y, -z'
'x-1/2, -y-1/2, z-1/2'

loop_
_atom_site_type_symbol
_atom_site_label
_atom_site_fract_x
_atom_site_fract_y
_atom_site_fract_z
_atom_site_U_iso_or_equiv
_atom_site_adp_type
_atom_site_calc_flag
_atom_site_occupancy
C C1 0.40953(16) 0.3913(3) 1.13971(13) 0.0389(5) Uani d 1
H H1 0.3553 0.4152 1.1709 0.047 Uiso calc 1
C C2 0.51018(17) 0.4448(3) 1.17221(15) 0.0476(6) Uani d 1
H H2 0.5238 0.5018 1.2244 0.057 Uiso calc 1
C C3 0.58959(17) 0.4107(3) 1.12467(15) 0.0501(6) Uani d 1
H H3 0.6579 0.4469 1.1439 0.060 Uiso calc 1
C C4 0.56718(15) 0.3231(3) 1.04872(14) 0.0428(5) Uani d 1
H H4 0.6203 0.2987 1.0165 0.051 Uiso calc 1
C C5 0.46481(14) 0.2714(2) 1.02057(13) 0.0316(4) Uani d 1
C C6 0.43430(14) 0.1760(3) 0.93939(12) 0.0327(4) Uani d 1
C C7 0.50731(16) 0.1105(3) 0.89147(14) 0.0437(6) Uani d 1
H H7 0.5791 0.1244 0.9102 0.052 Uiso calc 1
C C8 0.47254(19) 0.0249(3) 0.81621(15) 0.0506(6) Uani d 1
H H8 0.5206 -0.0184 0.7835 0.061 Uiso calc 1
C C9 0.36604(19) 0.0042(3) 0.78996(14) 0.0500(6) Uani d 1
H H9 0.3408 -0.0529 0.7393 0.060 Uiso calc 1
C C10 0.29791(17) 0.0702(3) 0.84067(13) 0.0434(5) Uani d 1
H H10 0.2260 0.0555 0.8233 0.052 Uiso calc 1
C C11 0.11250(15) 0.5562(3) 0.92173(12) 0.0327(5) Uani d 1
C C12 0.11895(19) 0.7383(3) 0.90939(18) 0.0539(6) Uani d 1
H H12A 0.0999 0.7643 0.8489 0.081 Uiso calc 1
H H12B 0.1896 0.7748 0.9293 0.081 Uiso calc 1
H H12C 0.0715 0.7924 0.9421 0.081 Uiso calc 1
C C13 0.18311(15) -0.0662(3) 1.12096(13) 0.0358(5) Uani d 1
C C14 0.21073(19) -0.2375(3) 1.15213(17) 0.0507(6) Uani d 1
H H14A 0.2282 -0.3022 1.1049 0.076 Uiso calc 1
H H14B 0.1516 -0.2858 1.1736 0.076 Uiso calc 1
H H14C 0.2700 -0.2340 1.1979 0.076 Uiso calc 1
Mn Mn1 0.21987(2) 0.23631(4) 1.00781(2) 0.03042(11) Uani d 1
N N1 0.38666(12) 0.3072(2) 1.06586(10) 0.0314(4) Uani d 1
N N2 0.32980(12) 0.1546(2) 0.91379(10) 0.0341(4) Uani d 1
O O1 0.19541(10) 0.48188(18) 0.95383(9) 0.0409(4) Uani d 1
O O2 0.08066(12) 0.1747(2) 0.91193(12) 0.0501(4) Uani d 1
O O3 0.14983(11) 0.3191(2) 1.11986(10) 0.0396(4) Uani d 1
O O4 0.23998(10) 0.00016(18) 1.07180(9) 0.0399(3) Uani d 1
O O5 0.02567(10) 0.48655(18) 0.89735(10) 0.0411(4) Uani d 1
O O6 0.10520(12) 0.0026(2) 1.14539(12) 0.0529(4) Uani d 1
H H2X 0.056(2) 0.276(4) 0.9014(17) 0.063(9) Uiso d 1
H H1X 0.034(2) 0.109(4) 0.9040(18) 0.070(10) Uiso d 1
H H4X 0.096(2) 0.392(4) 1.1099(17) 0.074(9) Uiso d 1
H H3X 0.131(2) 0.230(4) 1.1320(17) 0.054(9) Uiso d 1

loop_
_atom_site_aniso_label
_atom_site_aniso_U_11
_atom_site_aniso_U_22
_atom_site_aniso_U_33
_atom_site_aniso_U_12
_atom_site_aniso_U_13
_atom_site_aniso_U_23
C1 0.0341(11) 0.0412(13) 0.0416(11) -0.0004(9) 0.0067(9) 0.0019(10)
C2 0.0427(13) 0.0515(15) 0.0458(12) -0.0095(11) -0.0023(10) -0.0010(11)
C3 0.0290(11) 0.0636(17) 0.0547(14) -0.0136(11) -0.0033(10) 0.0107(12)
C4 0.0204(9) 0.0604(15) 0.0478(13) -0.0004(10) 0.0065(9) 0.0129(11)
C5 0.0212(9) 0.0355(12) 0.0385(11) 0.0021(8) 0.0056(8) 0.0123(9)
C6 0.0247(9) 0.0384(12) 0.0359(10) 0.0054(9) 0.0074(8) 0.0114(9)
C7 0.0297(11) 0.0552(15) 0.0485(12) 0.0116(10) 0.0135(9) 0.0120(11)
C8 0.0550(14) 0.0572(16) 0.0443(13) 0.0194(12) 0.0231(11) 0.0063(11)
C9 0.0593(15) 0.0561(16) 0.0358(11) 0.0080(12) 0.0115(10) 0.0001(11)
C10 0.0378(11) 0.0534(15) 0.0383(11) -0.0008(11) 0.0039(9) 0.0017(10)
C11 0.0308(11) 0.0349(12) 0.0335(10) 0.0036(9) 0.0088(8) 0.0018(9)
C12 0.0463(14) 0.0355(14) 0.0749(17) 0.0024(10) -0.0067(12) 0.0028(12)
C13 0.0258(10) 0.0354(12) 0.0454(12) -0.0028(9) 0.0029(9) 0.0009(9)
C14 0.0516(14) 0.0412(14) 0.0615(15) 0.0047(11) 0.0155(12) 0.0103(11)
Mn1 0.01912(16) 0.03294(19) 0.03953(19) 0.00163(12) 0.00552(12) 0.00237(13)
N1 0.0227(8) 0.0343(10) 0.0371(9) 0.0002(7) 0.0048(7) 0.0050(7)
N2 0.0268(8) 0.0405(11) 0.0355(9) 0.0034(7) 0.0065(7) 0.0054(8)
O1 0.0266(7) 0.0363(9) 0.0582(9) 0.0029(6) 0.0015(6) 0.0088(7)
O2 0.0291(8) 0.0373(10) 0.0783(12) -0.0018(8) -0.0089(8) -0.0034(9)
O3 0.0303(8) 0.0364(10) 0.0546(9) 0.0052(8) 0.0140(7) 0.0024(8)
O4 0.0316(7) 0.0356(8) 0.0548(9) 0.0042(6) 0.0143(6) 0.0086(7)
O5 0.0268(7) 0.0379(9) 0.0571(9) 0.0032(6) 0.0024(6) 0.0031(7)
O6 0.0374(8) 0.0409(10) 0.0865(12) 0.0016(7) 0.0284(8) 0.0067(8)

loop_
_atom_type_symbol
_atom_type_description
_atom_type_scat_dispersion_real
_atom_type_scat_dispersion_imag
_atom_type_scat_source
C C 0.0033 0.0016 'International Tables Vol C Tables 4.2.6.8 and 6.1.1.4'
H H 0.0000 0.0000 'International Tables Vol C Tables 4.2.6.8 and 6.1.1.4'
N N 0.0061 0.0033 'International Tables Vol C Tables 4.2.6.8 and 6.1.1.4'
O O 0.0106 0.0060 'International Tables Vol C Tables 4.2.6.8 and 6.1.1.4'
Mn Mn 0.3368 0.7283 'International Tables Vol C Tables 4.2.6.8 and 6.1.1.4'

loop_
_geom_angle_atom_site_label_1
_geom_angle_atom_site_label_2
_geom_angle_atom_site_label_3
_geom_angle
N1 C1 C2 123.1(2)
N1 C1 H1 118.4
C2 C1 H1 118.4
C3 C2 C1 117.9(2)
C3 C2 H2 121.1
C1 C2 H2 121.1
C4 C3 C2 119.60(19)
C4 C3 H3 120.2
C2 C3 H3 120.2
C3 C4 C5 119.5(2)
C3 C4 H4 120.3
C5 C4 H4 120.3
N1 C5 C4 121.1(2)
N1 C5 C6 116.15(16)
C4 C5 C6 122.74(18)
N2 C6 C7 120.87(19)
N2 C6 C5 115.98(16)
C7 C6 C5 123.15(18)
C8 C7 C6 119.6(2)
C8 C7 H7 120.2
C6 C7 H7 120.2
C9 C8 C7 119.4(2)
C9 C8 H8 120.3
C7 C8 H8 120.3
C8 C9 C10 118.2(2)
C8 C9 H9 120.9
C10 C9 H9 120.9
N2 C10 C9 123.5(2)
N2 C10 H10 118.3
C9 C10 H10 118.3
O5 C11 O1 124.03(19)
O5 C11 C12 118.15(18)
O1 C11 C12 117.79(19)
C11 C12 H12A 109.5
C11 C12 H12B 109.5
H12A C12 H12B 109.5
C11 C12 H12C 109.5
H12A C12 H12C 109.5
H12B C12 H12C 109.5
O6 C13 O4 123.9(2)
O6 C13 C14 118.38(19)
O4 C13 C14 117.72(19)
C13 C14 H14A 109.5
C13 C14 H14B 109.5
H14A C14 H14B 109.5
C13 C14 H14C 109.5
H14A C14 H14C 109.5
H14B C14 H14C 109.5
O4 Mn1 O1 174.99(5)
O4 Mn1 O3 86.57(6)
O1 Mn1 O3 88.46(6)
O4 Mn1 O2 97.86(7)
O1 Mn1 O2 83.88(6)
O3 Mn1 O2 102.72(6)
O4 Mn1 N1 90.26(6)
O1 Mn1 N1 89.49(6)
O3 Mn1 N1 94.76(6)
O2 Mn1 N1 161.08(6)
O4 Mn1 N2 89.74(6)
O1 Mn1 N2 94.94(6)
O3 Mn1 N2 166.23(6)
O2 Mn1 N2 90.92(6)
N1 Mn1 N2 71.97(6)
C1 N1 C5 118.82(17)
C1 N1 Mn1 122.94(13)
C5 N1 Mn1 118.11(13)
C10 N2 C6 118.44(17)
C10 N2 Mn1 123.85(13)
C6 N2 Mn1 117.22(13)
C11 O1 Mn1 131.20(13)
Mn1 O2 H2X 98.4(17)
Mn1 O2 H1X 140(2)
H2X O2 H1X 111(3)
Mn1 O3 H4X 117.6(17)
Mn1 O3 H3X 94.8(19)
H4X O3 H3X 113(3)
C13 O4 Mn1 128.52(13)

loop_
_geom_bond_atom_site_label_1
_geom_bond_atom_site_label_2
_geom_bond_distance
_geom_bond_publ_flag
C1 N1 1.333(3) ?
C1 C2 1.384(3) ?
C1 H1 0.9300 ?
C2 C3 1.379(3) ?
C2 H2 0.9300 ?
C3 C4 1.374(3) ?
C3 H3 0.9300 ?
C4 C5 1.386(3) ?
C4 H4 0.9300 ?
C5 N1 1.346(2) ?
C5 C6 1.485(3) ?
C6 N2 1.351(2) ?
C6 C7 1.393(3) ?
C7 C8 1.378(3) ?
C7 H7 0.9300 ?
C8 C9 1.376(3) ?
C8 H8 0.9300 ?
C9 C10 1.377(3) ?
C9 H9 0.9300 ?
C10 N2 1.340(3) ?
C10 H10 0.9300 ?
C11 O5 1.257(2) ?
C11 O1 1.260(2) ?
C11 C12 1.499(3) ?
C12 H12A 0.9600 ?
C12 H12B 0.9600 ?
C12 H12C 0.9600 ?
C13 O6 1.257(2) ?
C13 O4 1.260(2) ?
C13 C14 1.501(3) ?
C14 H14A 0.9600 ?
C14 H14B 0.9600 ?
C14 H14C 0.9600 ?
Mn1 O4 2.1634(15) y
Mn1 O1 2.1736(15) y
Mn1 O3 2.1918(15) y
Mn1 O2 2.2038(16) y
Mn1 N1 2.2679(15) y
Mn1 N2 2.2869(16) y
O2 H2X 0.89(3) ?
O2 H1X 0.79(3) ?
O3 H4X 0.91(3) ?
O3 H3X 0.80(3) ?

loop_
_geom_hbond_atom_site_label_D
_geom_hbond_atom_site_label_H
_geom_hbond_atom_site_label_A
_geom_hbond_site_symmetry_A
_geom_hbond_distance_DH
_geom_hbond_distance_HA
_geom_hbond_distance_DA
_geom_hbond_angle_DHA
O2 H1X O6 3_557 0.80(3) 2.05(3) 2.815(2) 161(3)
O2 H2X O5 . 0.89(3) 1.76(3) 2.636(2) 169(2)
O3 H3X O6 . 0.80(3) 1.90(3) 2.684(2) 168(3)
O3 H4X O5 3_567 0.91(3) 1.84(3) 2.734(2) 169(3)

loop_
_geom_torsion_atom_site_label_1
_geom_torsion_atom_site_label_2
_geom_torsion_atom_site_label_3
_geom_torsion_atom_site_label_4
_geom_torsion
N1 C1 C2 C3 1.0(4)
C1 C2 C3 C4 -1.4(4)
C2 C3 C4 C5 0.6(4)
C3 C4 C5 N1 0.8(3)
C3 C4 C5 C6 -179.9(2)
N1 C5 C6 N2 8.5(3)
C4 C5 C6 N2 -170.84(19)
N1 C5 C6 C7 -171.14(19)
C4 C5 C6 C7 9.5(3)
N2 C6 C7 C8 1.1(3)
C5 C6 C7 C8 -179.3(2)
C6 C7 C8 C9 -0.6(4)
C7 C8 C9 C10 -0.2(4)
C8 C9 C10 N2 0.5(4)
C2 C1 N1 C5 0.3(3)
C2 C1 N1 Mn1 -175.33(17)
C4 C5 N1 C1 -1.2(3)
C6 C5 N1 C1 179.38(18)
C4 C5 N1 Mn1 174.66(15)
C6 C5 N1 Mn1 -4.7(2)
C9 C10 N2 C6 -0.1(3)
C9 C10 N2 Mn1 -171.77(17)
C7 C6 N2 C10 -0.7(3)
C5 C6 N2 C10 179.61(19)
C7 C6 N2 Mn1 171.52(16)
C5 C6 N2 Mn1 -8.2(2)
O5 C11 O1 Mn1 -16.3(3)
C12 C11 O1 Mn1 165.72(16)
O6 C13 O4 Mn1 -4.4(3)
C14 C13 O4 Mn1 175.79(15)
